data_4317012
loop_
_publ_author_name
'Jinlan Cui'
'Mark S. Mashuta'
'Robert M. Buchanan'
'Craig A. Grapperhaus'

_publ_contact_author_email grapperhaus@louisville.edu
_publ_contact_author_fax '(502)852-8149 '
_publ_contact_author_phone '(502)852-5932 '
_publ_section_title
;
 Synthesis, Structure, and Solution Properties of [(mim-TASN)FeCl2]+ and
 Its \m-Oxo Derivative
;
_journal_name_full 'Inorganic Chemistry'
_journal_page_first 10427
_journal_page_last 10435
_journal_paper_doi 10.1021/ic1012999
_journal_volume 49
_journal_year 2010
_chemical_formula_moiety 'C11 H20 Cl2 Fe N4 S, F6 P'
_chemical_formula_sum 'C11 H20 Cl2 F6 Fe N4 P S'
_chemical_formula_weight 512.09
_chemical_name_common
; 
 dichloro(4-((1-methyl-1H-imidazol-2-yl)methyl)-
 1-thia-4,7-diazacyclononane)iron(III) hexafluorophosphate
;
_chemical_name_systematic
; 
 dichloro(4-((1-methyl-1H-imidazol-2-yl)methyl)-
 1-thia-4,7-diazacyclononane)iron(III) hexafluorophosphate
;
_space_group_IT_number 14
_symmetry_cell_setting monoclinic
_symmetry_space_group_name_Hall '-P 2ybc'
_symmetry_space_group_name_H-M 'P 1 21/c 1'
_atom_sites_solution_hydrogens geom
_atom_sites_solution_primary direct
_atom_sites_solution_secondary difmap
_audit_creation_method SHELXL-97
_audit_update_record
;
  Jan_25_2010 text and data added by Mark S. Mashuta
  Feb_2_2010 text and data added by Mark S. Mashuta
;
_cell_angle_alpha 90.00
_cell_angle_beta 93.766(2)
_cell_angle_gamma 90.00
_cell_formula_units_Z 4
_cell_length_a 7.6275(8)
_cell_length_b 14.4722(15)
_cell_length_c 16.9469(17)
_cell_measurement_reflns_used 9279
_cell_measurement_temperature 100(2)
_cell_measurement_theta_max 28.44
_cell_measurement_theta_min 2.41
_cell_volume 1866.7(3)
_computing_cell_refinement 'SAINT 6.36 (Bruker, 2002)'
_computing_data_collection 'SMART 5.628 (Bruker, 2002)'
_computing_data_reduction 'SAINT 6.36 (Bruker, 2002)'
_computing_molecular_graphics 'SHELXTL 6.12 (Bruker, 2001)'
_computing_publication_material 'SHELXTL 6.12 (Bruker, 2001)'
_computing_structure_refinement 'SHELXL-97 (Sheldrick, 1997)'
_computing_structure_solution 'SHELXS-90 (Sheldrick, 1990)'
_diffrn_ambient_temperature 100(2)
_diffrn_measured_fraction_theta_full 0.989
_diffrn_measured_fraction_theta_max 0.989
_diffrn_measurement_device_type 'SMART APEX CCD'
_diffrn_measurement_method '\w scans'
_diffrn_radiation_monochromator graphite
_diffrn_radiation_source 'normal-focus sealed tube'
_diffrn_radiation_type MoK\a
_diffrn_radiation_wavelength 0.71073
_diffrn_reflns_av_R_equivalents 0.0344
_diffrn_reflns_av_sigmaI/netI 0.0327
_diffrn_reflns_limit_h_max 9
_diffrn_reflns_limit_h_min -9
_diffrn_reflns_limit_k_max 18
_diffrn_reflns_limit_k_min -18
_diffrn_reflns_limit_l_max 22
_diffrn_reflns_limit_l_min -22
_diffrn_reflns_number 16212
_diffrn_reflns_theta_full 27.60
_diffrn_reflns_theta_max 27.60
_diffrn_reflns_theta_min 1.85
_diffrn_standards_decay_% <0.1
_diffrn_standards_interval_count 0
_diffrn_standards_interval_time 0
_diffrn_standards_number 0
_exptl_absorpt_coefficient_mu 1.353
_exptl_absorpt_correction_T_max 0.911
_exptl_absorpt_correction_T_min 0.813
_exptl_absorpt_correction_type multi-scan
_exptl_absorpt_process_details
;
SADABS; Sheldrick, (1996).
;
_exptl_crystal_colour yellow-orange
_exptl_crystal_density_diffrn 1.822
_exptl_crystal_density_meas ?
_exptl_crystal_density_method 'not measured'
_exptl_crystal_description prism
_exptl_crystal_F_000 1036
_exptl_crystal_size_max 0.16
_exptl_crystal_size_mid 0.14
_exptl_crystal_size_min 0.07
_refine_diff_density_max 1.306
_refine_diff_density_min -0.672
_refine_diff_density_rms 0.111
_refine_ls_extinction_method none
_refine_ls_goodness_of_fit_ref 1.079
_refine_ls_hydrogen_treatment mixed
_refine_ls_matrix_type full
_refine_ls_number_parameters 240
_refine_ls_number_reflns 4277
_refine_ls_number_restraints 3
_refine_ls_restrained_S_all 1.079
_refine_ls_R_factor_all 0.0650
_refine_ls_R_factor_gt 0.0567
_refine_ls_shift/su_max 0.000
_refine_ls_shift/su_mean 0.000
_refine_ls_structure_factor_coef Fsqd
_refine_ls_weighting_details 'calc w=1/[\s^2^(Fo^2^)+(0.0191P)^2^+3.5066P] where P=(Fo^2^+2Fc^2^)/3'
_refine_ls_weighting_scheme calc
_refine_ls_wR_factor_gt 0.1124
_refine_ls_wR_factor_ref 0.1164
_reflns_number_gt 3759
_reflns_number_total 4277
_reflns_threshold_expression I>2\s(I)
_cod_data_source_file ic1012999_si_002_2.cif
_cod_data_source_block 2
_cod_depositor_comments
;
The following automatic conversions were performed:

'_symmetry_cell_setting' value 'Monoclinic' changed to 'monoclinic'
according to the built-in table from CIF Core dictionary named
'cif_core.dic' version 2.4.1 from 2010-06-29.

Automatic conversion script
Id: cif_fix_values 1646 2011-03-28 12:23:43Z adriana 

The following automatic conversions were performed:

'_exptl_crystal_density_meas' value 'not measured' was changed to '?'
- the value is perceived as not measured.

Automatic conversion script
Id: cif_fix_values 3008 2015-01-20 13:52:24Z robertas 
;
_cod_database_code 4317012

loop_
_symmetry_equiv_pos_as_xyz
'x, y, z'
'-x, y+1/2, -z+1/2'
'-x, -y, -z'
'x, -y-1/2, z-1/2'

loop_
_atom_site_label
_atom_site_type_symbol
_atom_site_fract_x
_atom_site_fract_y
_atom_site_fract_z
_atom_site_U_iso_or_equiv
_atom_site_adp_type
_atom_site_occupancy
_atom_site_symmetry_multiplicity
_atom_site_calc_flag
_atom_site_refinement_flags
_atom_site_disorder_assembly
_atom_site_disorder_group
Fe1 Fe 0.41003(7) 0.75205(4) 0.46700(3) 0.01944(14) Uani 1 1 d . . .
S1 S 0.14878(13) 0.64294(7) 0.48402(6) 0.0250(2) Uani 1 1 d . . .
Cl1 Cl 0.43620(14) 0.68283(7) 0.35080(6) 0.0285(2) Uani 1 1 d . . .
Cl2 Cl 0.61518(12) 0.86650(7) 0.45979(6) 0.0259(2) Uani 1 1 d . . .
N1 N 0.3263(4) 0.7988(2) 0.58806(18) 0.0222(7) Uani 1 1 d . . .
N2 N 0.2013(4) 0.8467(2) 0.43604(19) 0.0226(7) Uani 1 1 d D . .
H2N H 0.241(6) 0.876(3) 0.408(2) 0.027 Uiso 1 1 d D . .
N3 N 0.5575(4) 0.6678(2) 0.54317(18) 0.0208(6) Uani 1 1 d . . .
N4 N 0.6432(4) 0.6291(2) 0.66445(18) 0.0208(6) Uani 1 1 d . . .
C1 C 0.2859(6) 0.8983(3) 0.5745(2) 0.0267(9) Uani 1 1 d . . .
H1A H 0.3952 0.9324 0.5654 0.032 Uiso 1 1 calc R . .
H1B H 0.2347 0.9247 0.6217 0.032 Uiso 1 1 calc R . .
C2 C 0.1561(5) 0.9079(3) 0.5028(2) 0.0281(9) Uani 1 1 d . . .
H2A H 0.0367 0.8924 0.5183 0.034 Uiso 1 1 calc R . .
H2B H 0.1547 0.9730 0.4847 0.034 Uiso 1 1 calc R . .
C3 C 0.0459(5) 0.7982(3) 0.3968(2) 0.0258(8) Uani 1 1 d . . .
H3A H 0.0795 0.7716 0.3461 0.031 Uiso 1 1 calc R . .
H3B H -0.0487 0.8439 0.3845 0.031 Uiso 1 1 calc R . .
C4 C -0.0245(5) 0.7217(3) 0.4472(3) 0.0287(9) Uani 1 1 d . . .
H4A H -0.1152 0.6865 0.4155 0.034 Uiso 1 1 calc R . .
H4B H -0.0808 0.7494 0.4926 0.034 Uiso 1 1 calc R . .
C5 C 0.1454(6) 0.6528(3) 0.5899(2) 0.0288(9) Uani 1 1 d . . .
H5A H 0.0311 0.6298 0.6064 0.035 Uiso 1 1 calc R . .
H5B H 0.2386 0.6129 0.6150 0.035 Uiso 1 1 calc R . .
C6 C 0.1726(6) 0.7505(3) 0.6198(2) 0.0294(9) Uani 1 1 d . . .
H6A H 0.0651 0.7868 0.6055 0.035 Uiso 1 1 calc R . .
H6B H 0.1888 0.7491 0.6782 0.035 Uiso 1 1 calc R . .
C7 C 0.4880(6) 0.7847(3) 0.6408(2) 0.0273(9) Uani 1 1 d . . .
H7A H 0.4590 0.7844 0.6969 0.033 Uiso 1 1 calc R . .
H7B H 0.5735 0.8348 0.6332 0.033 Uiso 1 1 calc R . .
C8 C 0.5629(5) 0.6932(3) 0.6186(2) 0.0211(8) Uani 1 1 d . . .
C9 C 0.6928(5) 0.5587(3) 0.6156(2) 0.0229(8) Uani 1 1 d . . .
H9 H 0.7527 0.5035 0.6316 0.032(12) Uiso 1 1 calc R . .
C10 C 0.6401(5) 0.5833(3) 0.5408(2) 0.0228(8) Uani 1 1 d . . .
H10 H 0.6571 0.5483 0.4945 0.027 Uiso 1 1 calc R . .
C11 C 0.6663(6) 0.6289(3) 0.7513(2) 0.0296(9) Uani 1 1 d . . .
H11A H 0.6697 0.6927 0.7708 0.044 Uiso 1 1 calc R . .
H11B H 0.7766 0.5977 0.7680 0.044 Uiso 1 1 calc R . .
H11C H 0.5679 0.5961 0.7731 0.044 Uiso 1 1 calc R . .
P1 P 0.14270(15) 0.04485(8) 0.26259(6) 0.0280(2) Uani 1 1 d . . .
F1 F 0.1676(4) 0.15426(19) 0.26503(19) 0.0457(7) Uani 1 1 d . . .
F2 F 0.1168(4) -0.06534(19) 0.26069(16) 0.0472(8) Uani 1 1 d . . .
F3A F 0.1410(6) 0.0448(3) 0.1670(2) 0.0396(5) Uani 0.70 1 d PD . .
F4A F 0.1307(6) 0.0505(3) 0.3552(2) 0.0396(5) Uani 0.70 1 d PD . .
F5A F -0.0706(6) 0.0620(3) 0.2518(3) 0.0396(5) Uani 0.70 1 d PD . .
F6A F 0.3454(5) 0.0337(3) 0.2704(2) 0.0396(5) Uani 0.70 1 d PD . .
F3B F 0.2440(16) 0.0431(7) 0.1857(7) 0.0544(14) Uani 0.30 1 d PD . .
F4B F 0.0434(16) 0.0302(7) 0.3455(7) 0.0544(14) Uani 0.30 1 d PD . .
F5B F -0.0268(16) 0.0556(7) 0.2165(7) 0.0544(14) Uani 0.30 1 d PD . .
F6B F 0.3254(15) 0.0175(7) 0.3202(7) 0.0544(14) Uani 0.30 1 d PD . .

loop_
_atom_site_aniso_label
_atom_site_aniso_U_11
_atom_site_aniso_U_22
_atom_site_aniso_U_33
_atom_site_aniso_U_23
_atom_site_aniso_U_13
_atom_site_aniso_U_12
Fe1 0.0220(3) 0.0191(3) 0.0173(3) 0.0009(2) 0.0022(2) 0.0037(2)
S1 0.0257(5) 0.0236(5) 0.0259(5) 0.0044(4) 0.0029(4) 0.0023(4)
Cl1 0.0381(5) 0.0277(5) 0.0205(5) -0.0022(4) 0.0076(4) -0.0014(4)
Cl2 0.0245(5) 0.0219(5) 0.0314(5) 0.0018(4) 0.0031(4) -0.0004(4)
N1 0.0287(17) 0.0200(16) 0.0182(15) 0.0011(12) 0.0035(13) 0.0092(13)
N2 0.0216(16) 0.0260(17) 0.0203(16) 0.0041(13) 0.0021(13) 0.0052(14)
N3 0.0268(16) 0.0177(15) 0.0176(15) -0.0004(12) -0.0004(12) 0.0025(13)
N4 0.0216(15) 0.0201(15) 0.0200(16) 0.0020(12) -0.0025(12) 0.0014(13)
C1 0.034(2) 0.0212(19) 0.026(2) -0.0011(16) 0.0047(17) 0.0088(17)
C2 0.029(2) 0.026(2) 0.029(2) 0.0059(17) 0.0064(17) 0.0104(17)
C3 0.0214(19) 0.029(2) 0.027(2) 0.0064(16) 0.0000(15) 0.0032(16)
C4 0.0217(19) 0.030(2) 0.035(2) 0.0076(18) 0.0014(17) 0.0039(17)
C5 0.031(2) 0.029(2) 0.027(2) 0.0100(17) 0.0095(17) 0.0027(17)
C6 0.035(2) 0.032(2) 0.023(2) 0.0049(17) 0.0146(17) 0.0073(19)
C7 0.038(2) 0.024(2) 0.0195(19) -0.0030(15) -0.0038(16) 0.0105(17)
C8 0.0242(19) 0.0198(18) 0.0188(18) 0.0005(14) -0.0022(14) 0.0016(15)
C9 0.0238(19) 0.0187(18) 0.0255(19) 0.0020(15) -0.0031(15) 0.0040(15)
C10 0.0246(19) 0.0183(18) 0.0254(19) -0.0031(15) 0.0000(15) 0.0020(15)
C11 0.037(2) 0.031(2) 0.0199(19) 0.0035(16) -0.0051(17) 0.0028(18)
P1 0.0323(6) 0.0275(5) 0.0242(5) -0.0053(4) 0.0021(4) -0.0084(4)
F1 0.0390(15) 0.0298(14) 0.068(2) -0.0171(14) 0.0028(14) -0.0048(12)
F2 0.077(2) 0.0303(14) 0.0350(15) 0.0017(12) 0.0075(14) -0.0193(14)
F3A 0.0436(12) 0.0377(11) 0.0376(11) -0.0071(9) 0.0020(10) 0.0000(9)
F4A 0.0436(12) 0.0377(11) 0.0376(11) -0.0071(9) 0.0020(10) 0.0000(9)
F5A 0.0436(12) 0.0377(11) 0.0376(11) -0.0071(9) 0.0020(10) 0.0000(9)
F6A 0.0436(12) 0.0377(11) 0.0376(11) -0.0071(9) 0.0020(10) 0.0000(9)
F3B 0.056(3) 0.052(3) 0.055(4) 0.003(3) 0.006(3) -0.010(3)
F4B 0.056(3) 0.052(3) 0.055(4) 0.003(3) 0.006(3) -0.010(3)
F5B 0.056(3) 0.052(3) 0.055(4) 0.003(3) 0.006(3) -0.010(3)
F6B 0.056(3) 0.052(3) 0.055(4) 0.003(3) 0.006(3) -0.010(3)

loop_
_atom_type_symbol
_atom_type_description
_atom_type_scat_dispersion_real
_atom_type_scat_dispersion_imag
_atom_type_scat_source
C C 0.0033 0.0016 'International Tables Vol C Tables 4.2.6.8 and 6.1.1.4'
H H 0.0000 0.0000 'International Tables Vol C Tables 4.2.6.8 and 6.1.1.4'
N N 0.0061 0.0033 'International Tables Vol C Tables 4.2.6.8 and 6.1.1.4'
F F 0.0171 0.0103 'International Tables Vol C Tables 4.2.6.8 and 6.1.1.4'
P P 0.1023 0.0942 'International Tables Vol C Tables 4.2.6.8 and 6.1.1.4'
S S 0.1246 0.1234 'International Tables Vol C Tables 4.2.6.8 and 6.1.1.4'
Cl Cl 0.1484 0.1585 'International Tables Vol C Tables 4.2.6.8 and 6.1.1.4'
Fe Fe 0.3463 0.8444 'International Tables Vol C Tables 4.2.6.8 and 6.1.1.4'

loop_
_geom_angle_atom_site_label_1
_geom_angle_atom_site_label_2
_geom_angle_atom_site_label_3
_geom_angle
_geom_angle_site_symmetry_1
_geom_angle_site_symmetry_3
_geom_angle_publ_flag
N3 Fe1 N2 154.33(13) . . no
N3 Fe1 Cl1 102.18(9) . . no
N2 Fe1 Cl1 100.33(10) . . no
N3 Fe1 Cl2 96.61(10) . . no
N2 Fe1 Cl2 91.37(10) . . no
Cl1 Fe1 Cl2 100.19(4) . . no
N3 Fe1 N1 77.66(12) . . no
N2 Fe1 N1 77.50(12) . . no
Cl1 Fe1 N1 165.94(9) . . no
Cl2 Fe1 N1 93.77(9) . . no
N3 Fe1 S1 87.78(10) . . no
N2 Fe1 S1 81.43(10) . . no
Cl1 Fe1 S1 86.46(4) . . no
Cl2 Fe1 S1 171.02(4) . . no
N1 Fe1 S1 79.48(9) . . no
C5 S1 C4 103.5(2) . . no
C5 S1 Fe1 97.17(15) . . no
C4 S1 Fe1 97.32(14) . . no
C1 N1 C7 112.4(3) . . no
C1 N1 C6 110.4(3) . . no
C7 N1 C6 111.0(3) . . no
C1 N1 Fe1 102.4(2) . . no
C7 N1 Fe1 103.2(2) . . no
C6 N1 Fe1 117.1(2) . . no
C2 N2 C3 113.5(3) . . no
C2 N2 Fe1 113.5(2) . . no
C3 N2 Fe1 111.4(2) . . no
C2 N2 H2N 106(4) . . no
C3 N2 H2N 110(4) . . no
Fe1 N2 H2N 102(4) . . no
C8 N3 C10 106.8(3) . . no
C8 N3 Fe1 114.9(2) . . no
C10 N3 Fe1 137.8(3) . . no
C8 N4 C9 107.3(3) . . no
C8 N4 C11 127.2(3) . . no
C9 N4 C11 125.4(3) . . no
N1 C1 C2 109.2(3) . . no
N1 C1 H1A 109.8 . . no
C2 C1 H1A 109.8 . . no
N1 C1 H1B 109.8 . . no
C2 C1 H1B 109.8 . . no
H1A C1 H1B 108.3 . . no
N2 C2 C1 112.3(3) . . no
N2 C2 H2A 109.1 . . no
C1 C2 H2A 109.1 . . no
N2 C2 H2B 109.1 . . no
C1 C2 H2B 109.1 . . no
H2A C2 H2B 107.9 . . no
N2 C3 C4 113.0(3) . . no
N2 C3 H3A 109.0 . . no
C4 C3 H3A 109.0 . . no
N2 C3 H3B 109.0 . . no
C4 C3 H3B 109.0 . . no
H3A C3 H3B 107.8 . . no
C3 C4 S1 111.9(3) . . no
C3 C4 H4A 109.2 . . no
S1 C4 H4A 109.2 . . no
C3 C4 H4B 109.2 . . no
S1 C4 H4B 109.2 . . no
H4A C4 H4B 107.9 . . no
C6 C5 S1 113.4(3) . . no
C6 C5 H5A 108.9 . . no
S1 C5 H5A 108.9 . . no
C6 C5 H5B 108.9 . . no
S1 C5 H5B 108.9 . . no
H5A C5 H5B 107.7 . . no
N1 C6 C5 114.3(3) . . no
N1 C6 H6A 108.7 . . no
C5 C6 H6A 108.7 . . no
N1 C6 H6B 108.7 . . no
C5 C6 H6B 108.7 . . no
H6A C6 H6B 107.6 . . no
N1 C7 C8 106.6(3) . . no
N1 C7 H7A 110.4 . . no
C8 C7 H7A 110.4 . . no
N1 C7 H7B 110.4 . . no
C8 C7 H7B 110.4 . . no
H7A C7 H7B 108.6 . . no
N3 C8 N4 110.6(3) . . no
N3 C8 C7 119.8(3) . . no
N4 C8 C7 129.5(3) . . no
C10 C9 N4 106.9(3) . . no
C10 C9 H9 126.5 . . no
N4 C9 H9 126.5 . . no
C9 C10 N3 108.4(3) . . no
C9 C10 H10 125.8 . . no
N3 C10 H10 125.8 . . no
N4 C11 H11A 109.5 . . no
N4 C11 H11B 109.5 . . no
H11A C11 H11B 109.5 . . no
N4 C11 H11C 109.5 . . no
H11A C11 H11C 109.5 . . no
H11B C11 H11C 109.5 . . no
F5B P1 F3B 91.4(6) . . no
F6A P1 F4A 92.5(2) . . no
F5B P1 F1 90.5(4) . . no
F6A P1 F1 89.14(19) . . no
F3B P1 F1 88.4(4) . . no
F4A P1 F1 86.4(2) . . no
F5B P1 F2 89.5(4) . . no
F6A P1 F2 91.1(2) . . no
F3B P1 F2 92.0(4) . . no
F4A P1 F2 93.23(19) . . no
F1 P1 F2 179.58(18) . . no
F6A P1 F3A 91.6(2) . . no
F4A P1 F3A 175.2(2) . . no
F1 P1 F3A 91.13(19) . . no
F2 P1 F3A 89.22(18) . . no
F6A P1 F5A 176.9(2) . . no
F4A P1 F5A 88.9(2) . . no
F1 P1 F5A 88.17(19) . . no
F2 P1 F5A 91.6(2) . . no
F3A P1 F5A 86.9(2) . . no
F5B P1 F4B 91.7(6) . . no
F3B P1 F4B 171.5(5) . . no
F1 P1 F4B 99.5(4) . . no
F2 P1 F4B 80.1(4) . . no
F5B P1 F6B 171.5(5) . . no
F3B P1 F6B 92.5(6) . . no
F1 P1 F6B 97.2(4) . . no
F2 P1 F6B 82.9(4) . . no
F4B P1 F6B 83.5(6) . . no
F6A F6B F4A 117.4(10) . . no

loop_
_geom_bond_atom_site_label_1
_geom_bond_atom_site_label_2
_geom_bond_distance
_geom_bond_site_symmetry_2
_geom_bond_publ_flag
Fe1 N3 2.056(3) . no
Fe1 N2 2.139(3) . no
Fe1 Cl1 2.2299(11) . no
Fe1 Cl2 2.2874(11) . no
Fe1 N1 2.291(3) . no
Fe1 S1 2.5735(12) . no
S1 C5 1.803(4) . no
S1 C4 1.824(4) . no
N1 C1 1.486(5) . no
N1 C7 1.489(5) . no
N1 C6 1.495(5) . no
N2 C2 1.495(5) . no
N2 C3 1.496(5) . no
N2 H2N 0.723(19) . no
N3 C8 1.328(5) . no
N3 C10 1.377(5) . no
N4 C8 1.334(5) . no
N4 C9 1.380(5) . no
N4 C11 1.471(5) . no
C1 C2 1.523(6) . no
C1 H1A 0.9900 . no
C1 H1B 0.9900 . no
C2 H2A 0.9900 . no
C2 H2B 0.9900 . no
C3 C4 1.519(5) . no
C3 H3A 0.9900 . no
C3 H3B 0.9900 . no
C4 H4A 0.9900 . no
C4 H4B 0.9900 . no
C5 C6 1.512(6) . no
C5 H5A 0.9900 . no
C5 H5B 0.9900 . no
C6 H6A 0.9900 . no
C6 H6B 0.9900 . no
C7 C8 1.500(5) . no
C7 H7A 0.9900 . no
C7 H7B 0.9900 . no
C9 C10 1.353(5) . no
C9 H9 0.9500 . no
C10 H10 0.9500 . no
C11 H11A 0.9800 . no
C11 H11B 0.9800 . no
C11 H11C 0.9800 . no
P1 F5B 1.474(12) . no
P1 F6A 1.551(4) . no
P1 F3B 1.558(11) . no
P1 F4A 1.580(4) . no
P1 F1 1.595(3) . no
P1 F2 1.607(3) . no
P1 F3A 1.619(4) . no
P1 F5A 1.644(5) . no
P1 F4B 1.653(11) . no
P1 F6B 1.695(12) . no
F3A F3B 0.828(11) . no
F3A F5B 1.583(13) . no
F4A F4B 0.737(11) . no
F4A F6B 1.703(12) . no
F5A F5B 0.710(11) . no
F6A F6B 0.898(11) . no
F6A F3B 1.592(12) . no

loop_
_geom_torsion_atom_site_label_1
_geom_torsion_atom_site_label_2
_geom_torsion_atom_site_label_3
_geom_torsion_atom_site_label_4
_geom_torsion
_geom_torsion_site_symmetry_1
_geom_torsion_site_symmetry_2
_geom_torsion_site_symmetry_3
_geom_torsion_site_symmetry_4
_geom_torsion_publ_flag
N3 Fe1 S1 C5 57.65(17) . . . . no
N2 Fe1 S1 C5 -98.98(17) . . . . no
Cl1 Fe1 S1 C5 160.00(14) . . . . no
N1 Fe1 S1 C5 -20.21(16) . . . . no
N3 Fe1 S1 C4 162.33(17) . . . . no
N2 Fe1 S1 C4 5.70(17) . . . . no
Cl1 Fe1 S1 C4 -95.31(15) . . . . no
N1 Fe1 S1 C4 84.48(17) . . . . no
N3 Fe1 N1 C1 148.8(3) . . . . no
N2 Fe1 N1 C1 -37.7(2) . . . . no
Cl1 Fe1 N1 C1 -120.3(4) . . . . no
Cl2 Fe1 N1 C1 52.9(2) . . . . no
S1 Fe1 N1 C1 -121.1(2) . . . . no
N3 Fe1 N1 C7 32.0(2) . . . . no
N2 Fe1 N1 C7 -154.6(3) . . . . no
Cl1 Fe1 N1 C7 122.9(4) . . . . no
Cl2 Fe1 N1 C7 -64.0(2) . . . . no
S1 Fe1 N1 C7 122.0(2) . . . . no
N3 Fe1 N1 C6 -90.2(3) . . . . no
N2 Fe1 N1 C6 83.3(3) . . . . no
Cl1 Fe1 N1 C6 0.7(5) . . . . no
Cl2 Fe1 N1 C6 173.8(3) . . . . no
S1 Fe1 N1 C6 -0.2(2) . . . . no
N3 Fe1 N2 C2 31.4(5) . . . . no
Cl1 Fe1 N2 C2 -177.6(2) . . . . no
Cl2 Fe1 N2 C2 -77.0(3) . . . . no
N1 Fe1 N2 C2 16.5(3) . . . . no
S1 Fe1 N2 C2 97.6(3) . . . . no
N3 Fe1 N2 C3 -98.2(4) . . . . no
Cl1 Fe1 N2 C3 52.7(2) . . . . no
Cl2 Fe1 N2 C3 153.4(2) . . . . no
N1 Fe1 N2 C3 -113.1(3) . . . . no
S1 Fe1 N2 C3 -32.0(2) . . . . no
N2 Fe1 N3 C8 -28.6(5) . . . . no
Cl1 Fe1 N3 C8 -179.3(3) . . . . no
Cl2 Fe1 N3 C8 78.7(3) . . . . no
N1 Fe1 N3 C8 -13.7(3) . . . . no
S1 Fe1 N3 C8 -93.4(3) . . . . no
N2 Fe1 N3 C10 141.6(4) . . . . no
Cl1 Fe1 N3 C10 -9.1(4) . . . . no
Cl2 Fe1 N3 C10 -111.1(4) . . . . no
N1 Fe1 N3 C10 156.5(4) . . . . no
S1 Fe1 N3 C10 76.8(4) . . . . no
C7 N1 C1 C2 163.2(3) . . . . no
C6 N1 C1 C2 -72.3(4) . . . . no
Fe1 N1 C1 C2 53.1(3) . . . . no
C3 N2 C2 C1 136.5(4) . . . . no
Fe1 N2 C2 C1 8.0(4) . . . . no
N1 C1 C2 N2 -43.1(5) . . . . no
C2 N2 C3 C4 -72.2(4) . . . . no
Fe1 N2 C3 C4 57.3(4) . . . . no
N2 C3 C4 S1 -50.8(4) . . . . no
C5 S1 C4 C3 119.5(3) . . . . no
Fe1 S1 C4 C3 20.3(3) . . . . no
C4 S1 C5 C6 -57.3(3) . . . . no
Fe1 S1 C5 C6 42.1(3) . . . . no
C1 N1 C6 C5 143.7(3) . . . . no
C7 N1 C6 C5 -91.0(4) . . . . no
Fe1 N1 C6 C5 27.0(4) . . . . no
S1 C5 C6 N1 -49.2(4) . . . . no
C1 N1 C7 C8 -152.5(3) . . . . no
C6 N1 C7 C8 83.3(4) . . . . no
Fe1 N1 C7 C8 -42.9(3) . . . . no
C10 N3 C8 N4 -0.6(4) . . . . no
Fe1 N3 C8 N4 172.6(2) . . . . no
C10 N3 C8 C7 178.1(4) . . . . no
Fe1 N3 C8 C7 -8.8(5) . . . . no
C9 N4 C8 N3 0.3(4) . . . . no
C11 N4 C8 N3 -176.1(4) . . . . no
C9 N4 C8 C7 -178.1(4) . . . . no
C11 N4 C8 C7 5.4(7) . . . . no
N1 C7 C8 N3 38.2(5) . . . . no
N1 C7 C8 N4 -143.5(4) . . . . no
C8 N4 C9 C10 0.0(4) . . . . no
C11 N4 C9 C10 176.6(4) . . . . no
N4 C9 C10 N3 -0.4(4) . . . . no
C8 N3 C10 C9 0.6(4) . . . . no
Fe1 N3 C10 C9 -170.1(3) . . . . no
F5B P1 F3A F3B 174.8(11) . . . . no
F6A P1 F3A F3B -4.2(9) . . . . no
F1 P1 F3A F3B 84.9(9) . . . . no
F2 P1 F3A F3B -95.3(9) . . . . no
F5A P1 F3A F3B 173.0(9) . . . . no
F4B P1 F3A F3B -162.8(10) . . . . no
F6B P1 F3A F3B -14.2(9) . . . . no
F6A P1 F3A F5B -179.1(5) . . . . no
F3B P1 F3A F5B -174.8(11) . . . . no
F1 P1 F3A F5B -89.9(5) . . . . no
F2 P1 F3A F5B 89.9(5) . . . . no
F5A P1 F3A F5B -1.8(5) . . . . no
F4B P1 F3A F5B 22.4(10) . . . . no
F6B P1 F3A F5B 170.9(6) . . . . no
F5B P1 F4A F4B 31.3(11) . . . . no
F6A P1 F4A F4B -150.8(10) . . . . no
F3B P1 F4A F4B -160.7(12) . . . . no
F1 P1 F4A F4B 120.2(10) . . . . no
F2 P1 F4A F4B -59.6(10) . . . . no
F5A P1 F4A F4B 32.0(10) . . . . no
F6B P1 F4A F4B -139.8(12) . . . . no
F5B P1 F4A F6B 171.2(6) . . . . no
F6A P1 F4A F6B -11.0(4) . . . . no
F3B P1 F4A F6B -20.8(10) . . . . no
F1 P1 F4A F6B -100.0(4) . . . . no
F2 P1 F4A F6B 80.2(4) . . . . no
F5A P1 F4A F6B 171.8(4) . . . . no
F4B P1 F4A F6B 139.8(12) . . . . no
F3B P1 F5A F5B 7.6(11) . . . . no
F4A P1 F5A F5B -178.7(11) . . . . no
F1 P1 F5A F5B 94.9(11) . . . . no
F2 P1 F5A F5B -85.5(11) . . . . no
F3A P1 F5A F5B 3.7(11) . . . . no
F4B P1 F5A F5B -164.0(13) . . . . no
F6B P1 F5A F5B -163.8(11) . . . . no
F5B P1 F6A F6B -165.5(11) . . . . no
F3B P1 F6A F6B -166.2(9) . . . . no
F4A P1 F6A F6B 18.8(8) . . . . no
F1 P1 F6A F6B 105.2(7) . . . . no
F2 P1 F6A F6B -74.5(7) . . . . no
F3A P1 F6A F6B -163.7(7) . . . . no
F4B P1 F6A F6B 5.0(8) . . . . no
F5B P1 F6A F3B 0.6(10) . . . . no
F4A P1 F6A F3B -175.1(5) . . . . no
F1 P1 F6A F3B -88.7(5) . . . . no
F2 P1 F6A F3B 91.7(5) . . . . no
F3A P1 F6A F3B 2.4(5) . . . . no
F4B P1 F6A F3B 171.2(6) . . . . no
F6B P1 F6A F3B 166.2(9) . . . . no
F5B F3A F3B P1 5.2(11) . . . . no
F5B F3A F3B F6A 11(2) . . . . no
P1 F3A F3B F6A 6.2(13) . . . . no
F5B P1 F3B F3A -4.5(9) . . . . no
F6A P1 F3B F3A 175.2(10) . . . . no
F4A P1 F3B F3A -173.6(5) . . . . no
F1 P1 F3B F3A -95.0(8) . . . . no
F2 P1 F3B F3A 85.0(8) . . . . no
F5A P1 F3B F3A -7.8(10) . . . . no
F6B P1 F3B F3A 167.9(8) . . . . no
F5B P1 F3B F6A -179.7(5) . . . . no
F4A P1 F3B F6A 11.2(11) . . . . no
F1 P1 F3B F6A 89.9(3) . . . . no
F2 P1 F3B F6A -90.2(3) . . . . no
F3A P1 F3B F6A -175.2(10) . . . . no
F5A P1 F3B F6A 177.0(2) . . . . no
F6B P1 F3B F6A -7.2(5) . . . . no
F6B F6A F3B F3A 15(3) . . . . no
P1 F6A F3B F3A -7.1(15) . . . . no
F6B F6A F3B P1 21.7(15) . . . . no
F6B F4A F4B P1 -45.8(11) . . . . no
F5B P1 F4B F4A -151.8(10) . . . . no
F6A P1 F4B F4A 32.5(11) . . . . no
F1 P1 F4B F4A -61.0(10) . . . . no
F2 P1 F4B F4A 119.0(10) . . . . no
F3A P1 F4B F4A -171.3(5) . . . . no
F5A P1 F4B F4A -144.9(11) . . . . no
F6B P1 F4B F4A 35.2(10) . . . . no
P1 F5A F5B F3A -9(3) . . . . no
F6A P1 F5B F5A -173.8(5) . . . . no
F3B P1 F5B F5A -173.3(10) . . . . no
F4A P1 F5B F5A 1.4(12) . . . . no
F1 P1 F5B F5A -84.8(10) . . . . no
F2 P1 F5B F5A 94.8(10) . . . . no
F3A P1 F5B F5A -175.8(13) . . . . no
F4B P1 F5B F5A 14.7(11) . . . . no
F6A P1 F5B F3A 2.0(11) . . . . no
F3B P1 F5B F3A 2.6(5) . . . . no
F4A P1 F5B F3A 177.3(2) . . . . no
F1 P1 F5B F3A 91.0(3) . . . . no
F2 P1 F5B F3A -89.4(3) . . . . no
F5A P1 F5B F3A 175.8(13) . . . . no
F4B P1 F5B F3A -169.4(4) . . . . no
F3B F3A F5B F5A 4(4) . . . . no
P1 F3A F5B F5A 10(3) . . . . no
F3B F3A F5B P1 -6.0(13) . . . . no
F3B F6A F6B P1 -18.7(13) . . . . no
P1 F6A F6B F4A -19.6(7) . . . . no
F3B F6A F6B F4A -38.4(18) . . . . no
F3B P1 F6B F6A 12.2(8) . . . . no
F4A P1 F6B F6A -158.7(8) . . . . no
F1 P1 F6B F6A -76.6(7) . . . . no
F2 P1 F6B F6A 103.8(7) . . . . no
F3A P1 F6B F6A 19.2(9) . . . . no
F5A P1 F6B F6A -175.6(4) . . . . no
F4B P1 F6B F6A -175.4(8) . . . . no
F6A P1 F6B F4A 158.7(8) . . . . no
F3B P1 F6B F4A 170.9(4) . . . . no
F1 P1 F6B F4A 82.2(3) . . . . no
F2 P1 F6B F4A -97.4(3) . . . . no
F3A P1 F6B F4A 178.0(3) . . . . no
F5A P1 F6B F4A -16.8(9) . . . . no
F4B P1 F6B F4A -16.7(5) . . . . no
F4B F4A F6B F6A 75.4(18) . . . . no
P1 F4A F6B F6A 21.8(9) . . . . no
F4B F4A F6B P1 53.6(14) . . . . no
